data_7240428
loop_
_publ_author_name
'Hulushe, Siya T.'
'Manyeruke, Meloddy H.'
'Louzada, Marcel'
'Rigin, Sergei'
'Hosten, Eric C.'
'Watkins, Gareth M.'

_publ_section_title
;
 Exploring intermolecular contacts in multi-substituted benzaldehyde
 derivatives: X-ray, Hirshfeld surface and lattice energy analyses
;
_journal_issue 29
_journal_name_full 'RSC Advances'
_journal_page_first 16861
_journal_page_last 16874
_journal_paper_doi 10.1039/C9RA10752E
_journal_volume 10
_journal_year 2020
_chemical_formula_moiety 'C11 H10 O3'
_chemical_formula_sum 'C11 H10 O3'
_chemical_formula_weight 190.19
_chemical_melting_point 326
_chemical_name_common 3-methoxy-2-(prop-2-ynyloxy)benzaldehyde
_chemical_name_systematic 3-methoxy-2-(prop-2-ynoxy)benzaldehyde
_space_group_crystal_system triclinic
_space_group_IT_number 2
_space_group_name_Hall '-P 1'
_space_group_name_H-M_alt 'P -1'
_atom_sites_solution_hydrogens geom
_audit_creation_method SHELXL-2018/3
_audit_update_record
;
2020-02-22 deposited with the CCDC.	2020-04-02 downloaded from the CCDC.
;
_cell_angle_alpha 65.896(2)
_cell_angle_beta 85.990(2)
_cell_angle_gamma 70.155(2)
_cell_formula_units_Z 2
_cell_length_a 7.7110(4)
_cell_length_b 7.9405(4)
_cell_length_c 9.1857(5)
_cell_measurement_reflns_used 6757
_cell_measurement_temperature 200(2)
_cell_measurement_theta_max 28.31
_cell_measurement_theta_min 2.82
_cell_volume 481.36(4)
_computing_cell_refinement 'APEX2 v2011.4-1 (Bruker AXS)'
_computing_data_collection 'Bruker Instrument Service v2011.4.0.0'
_computing_data_reduction 'SAINT V7.68A (Bruker AXS, 2009)'
_computing_molecular_graphics 'Ortep-3 for Windows (Farrugia, 2012)'
_computing_publication_material 'PLATON (Spek, 2009) and MERCURY (Macrae, 2008)'
_computing_structure_refinement 'SHELXL-2018/3 (Sheldrick, 2015) and ShelXle (H\"ubschle, 2011)'
_computing_structure_solution 'SHELXT-2018/2 (Sheldrick, 2015)'
_diffrn_ambient_temperature 200(2)
_diffrn_detector_area_resol_mean 8.3333
_diffrn_measured_fraction_theta_full 0.998
_diffrn_measured_fraction_theta_max 0.993
_diffrn_measurement_device_type 'Bruker APEX-II CCD'
_diffrn_measurement_method '\f and \w scans'
_diffrn_radiation_monochromator graphite
_diffrn_radiation_source 'sealed tube'
_diffrn_radiation_type MoK\a
_diffrn_radiation_wavelength 0.71073
_diffrn_reflns_av_R_equivalents 0.0151
_diffrn_reflns_av_unetI/netI 0.0117
_diffrn_reflns_Laue_measured_fraction_full 0.998
_diffrn_reflns_Laue_measured_fraction_max 0.993
_diffrn_reflns_limit_h_max 10
_diffrn_reflns_limit_h_min -10
_diffrn_reflns_limit_k_max 10
_diffrn_reflns_limit_k_min -10
_diffrn_reflns_limit_l_max 12
_diffrn_reflns_limit_l_min -12
_diffrn_reflns_number 12649
_diffrn_reflns_point_group_measured_fraction_full 0.998
_diffrn_reflns_point_group_measured_fraction_max 0.993
_diffrn_reflns_theta_full 25.242
_diffrn_reflns_theta_max 28.363
_diffrn_reflns_theta_min 2.437
_exptl_absorpt_coefficient_mu 0.096
_exptl_absorpt_correction_T_max 1.0000
_exptl_absorpt_correction_T_min 0.9474
_exptl_absorpt_correction_type numerical
_exptl_absorpt_process_details 'SADABS V2008/1 (Bruker AXS)'
_exptl_crystal_colour 'pale brown'
_exptl_crystal_density_diffrn 1.312
_exptl_crystal_density_method 'not measured'
_exptl_crystal_description block
_exptl_crystal_F_000 200
_exptl_crystal_recrystallization_method 'Re-crystallisation from solvent: Hexane/water'
_exptl_crystal_size_max 0.607
_exptl_crystal_size_mid 0.379
_exptl_crystal_size_min 0.232
_refine_diff_density_max 0.184
_refine_diff_density_min -0.189
_refine_diff_density_rms 0.029
_refine_ls_extinction_method none
_refine_ls_goodness_of_fit_ref 1.045
_refine_ls_hydrogen_treatment constr
_refine_ls_matrix_type full
_refine_ls_number_parameters 128
_refine_ls_number_reflns 2396
_refine_ls_number_restraints 0
_refine_ls_restrained_S_all 1.045
_refine_ls_R_factor_all 0.0456
_refine_ls_R_factor_gt 0.0366
_refine_ls_shift/su_max 0.000
_refine_ls_shift/su_mean 0.000
_refine_ls_structure_factor_coef Fsqd
_refine_ls_weighting_details 'w=1/[\s^2^(Fo^2^)+(0.0443P)^2^+0.0905P] where P=(Fo^2^+2Fc^2^)/3'
_refine_ls_weighting_scheme calc
_refine_ls_wR_factor_gt 0.0951
_refine_ls_wR_factor_ref 0.1024
_reflns_Friedel_coverage 0.000
_reflns_number_gt 1985
_reflns_number_total 2396
_reflns_threshold_expression 'I > 2\s(I)'
_cod_data_source_file c9ra10752e2.cif
_cod_data_source_block ia355
_cod_depositor_comments 'Adding full bibliography for 7240424--7240429.cif.'
_cod_database_code 7240428
_shelx_shelxl_version_number 2018/3
_shelx_space_group_comment
;
The symmetry employed for this shelxl refinement is uniquely defined
by the following loop, which should always be used as a source of
symmetry information in preference to the above space-group names.
They are only intended as comments.
;
_shelx_estimated_absorpt_t_min 0.944
_shelx_estimated_absorpt_t_max 0.978

loop_
_space_group_symop_operation_xyz
'x, y, z'
'-x, -y, -z'

loop_
_atom_site_label
_atom_site_type_symbol
_atom_site_fract_x
_atom_site_fract_y
_atom_site_fract_z
_atom_site_U_iso_or_equiv
_atom_site_adp_type
_atom_site_occupancy
_atom_site_site_symmetry_order
_atom_site_calc_flag
_atom_site_refinement_flags_posn
_atom_site_refinement_flags_adp
_atom_site_refinement_flags_occupancy
_atom_site_disorder_assembly
_atom_site_disorder_group
O1 O 0.30876(14) 0.66102(14) 0.86805(12) 0.0635(3) Uani 1 1 d . . . . .
O2 O 0.44565(10) 0.19524(10) 0.75809(9) 0.0399(2) Uani 1 1 d . . . . .
O3 O 0.33828(12) 0.21552(12) 0.47759(10) 0.0487(2) Uani 1 1 d . . . . .
C1 C 0.36116(17) 0.52702(17) 0.82533(15) 0.0475(3) Uani 1 1 d . . . . .
H1 H 0.445104 0.404844 0.896536 0.057 Uiso 1 1 calc R U . . .
C2 C 0.34259(17) 0.06586(15) 0.83383(13) 0.0460(3) Uani 1 1 d . . . . .
H2A H 0.428679 -0.064958 0.904022 0.055 Uiso 1 1 calc R U . . .
H2B H 0.282168 0.050223 0.750829 0.055 Uiso 1 1 calc R U . . .
C3 C 0.20249(18) 0.13918(17) 0.92834(13) 0.0474(3) Uani 1 1 d . . . . .
C4 C 0.0870(2) 0.1982(2) 1.00277(16) 0.0628(4) Uani 1 1 d . . . . .
H4 H -0.006612 0.246118 1.063100 0.075 Uiso 1 1 calc R U . . .
C5 C 0.28170(18) 0.2214(2) 0.33033(15) 0.0532(3) Uani 1 1 d . . . . .
H5A H 0.334493 0.304690 0.241896 0.080 Uiso 1 1 calc R U . . .
H5B H 0.146429 0.275426 0.313610 0.080 Uiso 1 1 calc R U . . .
H5C H 0.325348 0.088286 0.334418 0.080 Uiso 1 1 calc R U . . .
C11 C 0.30266(14) 0.54247(15) 0.67047(13) 0.0376(2) Uani 1 1 d . . . . .
C12 C 0.34390(13) 0.37466(14) 0.64173(12) 0.0347(2) Uani 1 1 d . . . . .
C13 C 0.28909(14) 0.38820(15) 0.49393(12) 0.0387(2) Uani 1 1 d . . . . .
C14 C 0.19336(16) 0.57126(18) 0.37706(14) 0.0480(3) Uani 1 1 d . . . . .
H14 H 0.154153 0.582490 0.276709 0.058 Uiso 1 1 calc R U . . .
C15 C 0.15447(17) 0.73827(17) 0.40584(15) 0.0529(3) Uani 1 1 d . . . . .
H15 H 0.090066 0.863129 0.324201 0.063 Uiso 1 1 calc R U . . .
C16 C 0.20751(15) 0.72602(16) 0.55024(15) 0.0461(3) Uani 1 1 d . . . . .
H16 H 0.179771 0.841526 0.568501 0.055 Uiso 1 1 calc R U . . .

loop_
_atom_site_aniso_label
_atom_site_aniso_U_11
_atom_site_aniso_U_22
_atom_site_aniso_U_33
_atom_site_aniso_U_23
_atom_site_aniso_U_13
_atom_site_aniso_U_12
O1 0.0762(7) 0.0562(5) 0.0761(7) -0.0401(5) 0.0101(5) -0.0289(5)
O2 0.0397(4) 0.0305(4) 0.0429(4) -0.0094(3) -0.0081(3) -0.0088(3)
O3 0.0549(5) 0.0478(4) 0.0435(4) -0.0220(4) -0.0049(4) -0.0117(4)
C1 0.0533(7) 0.0401(6) 0.0549(7) -0.0200(5) 0.0020(5) -0.0217(5)
C2 0.0619(7) 0.0326(5) 0.0424(6) -0.0093(4) -0.0072(5) -0.0200(5)
C3 0.0560(7) 0.0464(6) 0.0340(5) -0.0031(5) -0.0083(5) -0.0249(5)
C4 0.0635(8) 0.0726(9) 0.0412(6) -0.0100(6) 0.0002(6) -0.0256(7)
C5 0.0555(7) 0.0719(8) 0.0432(6) -0.0295(6) 0.0069(5) -0.0279(6)
C11 0.0327(5) 0.0334(5) 0.0447(6) -0.0127(4) 0.0053(4) -0.0136(4)
C12 0.0289(4) 0.0307(5) 0.0386(5) -0.0088(4) 0.0001(4) -0.0095(4)
C13 0.0327(5) 0.0400(5) 0.0393(5) -0.0134(4) 0.0022(4) -0.0109(4)
C14 0.0409(6) 0.0513(6) 0.0379(5) -0.0076(5) -0.0017(4) -0.0115(5)
C15 0.0432(6) 0.0378(6) 0.0517(7) 0.0008(5) 0.0003(5) -0.0061(5)
C16 0.0400(6) 0.0320(5) 0.0574(7) -0.0118(5) 0.0076(5) -0.0105(4)

loop_
_atom_type_symbol
_atom_type_description
_atom_type_scat_dispersion_real
_atom_type_scat_dispersion_imag
_atom_type_scat_source
C C 0.0033 0.0016 'International Tables Vol C Tables 4.2.6.8 and 6.1.1.4'
H H 0.0000 0.0000 'International Tables Vol C Tables 4.2.6.8 and 6.1.1.4'
O O 0.0106 0.0060 'International Tables Vol C Tables 4.2.6.8 and 6.1.1.4'

loop_
_geom_angle_atom_site_label_1
_geom_angle_atom_site_label_2
_geom_angle_atom_site_label_3
_geom_angle
_geom_angle_site_symmetry_1
_geom_angle_site_symmetry_3
_geom_angle_publ_flag
C12 O2 C2 114.44(8) . . ?
C13 O3 C5 117.76(9) . . ?
O1 C1 C11 123.97(11) . . ?
O1 C1 H1 118.0 . . ?
C11 C1 H1 118.0 . . ?
O2 C2 C3 112.06(9) . . ?
O2 C2 H2A 109.2 . . ?
C3 C2 H2A 109.2 . . ?
O2 C2 H2B 109.2 . . ?
C3 C2 H2B 109.2 . . ?
H2A C2 H2B 107.9 . . ?
C4 C3 C2 178.71(13) . . ?
C3 C4 H4 180.0 . . ?
O3 C5 H5A 109.5 . . ?
O3 C5 H5B 109.5 . . ?
H5A C5 H5B 109.5 . . ?
O3 C5 H5C 109.5 . . ?
H5A C5 H5C 109.5 . . ?
H5B C5 H5C 109.5 . . ?
C12 C11 C16 119.64(10) . . ?
C12 C11 C1 120.11(9) . . ?
C16 C11 C1 120.24(10) . . ?
O2 C12 C11 119.28(9) . . ?
O2 C12 C13 120.20(9) . . ?
C11 C12 C13 120.47(9) . . ?
O3 C13 C14 125.31(10) . . ?
O3 C13 C12 115.75(9) . . ?
C14 C13 C12 118.94(10) . . ?
C13 C14 C15 120.30(11) . . ?
C13 C14 H14 119.8 . . ?
C15 C14 H14 119.8 . . ?
C16 C15 C14 121.05(10) . . ?
C16 C15 H15 119.5 . . ?
C14 C15 H15 119.5 . . ?
C15 C16 C11 119.59(11) . . ?
C15 C16 H16 120.2 . . ?
C11 C16 H16 120.2 . . ?

loop_
_geom_bond_atom_site_label_1
_geom_bond_atom_site_label_2
_geom_bond_distance
_geom_bond_site_symmetry_2
_geom_bond_publ_flag
O1 C1 1.2151(14) . ?
O2 C12 1.3792(11) . ?
O2 C2 1.4367(13) . ?
O3 C13 1.3614(13) . ?
O3 C5 1.4279(13) . ?
C1 C11 1.4668(16) . ?
C1 H1 0.9500 . ?
C2 C3 1.4541(18) . ?
C2 H2A 0.9900 . ?
C2 H2B 0.9900 . ?
C3 C4 1.1720(19) . ?
C4 H4 0.9500 . ?
C5 H5A 0.9800 . ?
C5 H5B 0.9800 . ?
C5 H5C 0.9800 . ?
C11 C12 1.3908(14) . ?
C11 C16 1.3982(15) . ?
C12 C13 1.4013(15) . ?
C13 C14 1.3849(15) . ?
C14 C15 1.3870(18) . ?
C14 H14 0.9500 . ?
C15 C16 1.3710(18) . ?
C15 H15 0.9500 . ?
C16 H16 0.9500 . ?

loop_
_geom_hbond_atom_site_label_D
_geom_hbond_atom_site_label_H
_geom_hbond_atom_site_label_A
_geom_hbond_distance_DH
_geom_hbond_distance_HA
_geom_hbond_distance_DA
_geom_hbond_angle_DHA
_geom_hbond_site_symmetry_A
_geom_hbond_publ_flag
C1 H1 O2 0.95 2.47 2.8025(13) 100 . yes
C2 H2B O3 0.99 2.40 2.9889(14) 118 . yes
C4 H4 O1 0.95 2.32 3.1986(19) 154 2_567 yes

loop_
_geom_torsion_atom_site_label_1
_geom_torsion_atom_site_label_2
_geom_torsion_atom_site_label_3
_geom_torsion_atom_site_label_4
_geom_torsion
_geom_torsion_site_symmetry_1
_geom_torsion_site_symmetry_2
_geom_torsion_site_symmetry_3
_geom_torsion_site_symmetry_4
_geom_torsion_publ_flag
C12 O2 C2 C3 -66.77(11) . . . . ?
O1 C1 C11 C12 -169.14(11) . . . . ?
O1 C1 C11 C16 11.76(18) . . . . ?
C2 O2 C12 C11 109.86(10) . . . . ?
C2 O2 C12 C13 -72.62(12) . . . . ?
C16 C11 C12 O2 176.85(9) . . . . ?
C1 C11 C12 O2 -2.26(15) . . . . ?
C16 C11 C12 C13 -0.67(15) . . . . ?
C1 C11 C12 C13 -179.78(9) . . . . ?
C5 O3 C13 C14 -2.26(16) . . . . ?
C5 O3 C13 C12 178.57(9) . . . . ?
O2 C12 C13 O3 1.76(14) . . . . ?
C11 C12 C13 O3 179.25(9) . . . . ?
O2 C12 C13 C14 -177.46(9) . . . . ?
C11 C12 C13 C14 0.03(15) . . . . ?
O3 C13 C14 C15 -178.45(10) . . . . ?
C12 C13 C14 C15 0.69(17) . . . . ?
C13 C14 C15 C16 -0.78(18) . . . . ?
C14 C15 C16 C11 0.14(18) . . . . ?
C12 C11 C16 C15 0.58(16) . . . . ?
C1 C11 C16 C15 179.69(10) . . . . ?
